data_4323958
loop_
_publ_author_name
'Michael Ruf'
'Heinrich Vahrenkamp'

_publ_section_title
;
 Small Molecule Chemistry of the Pyrazolylborate-Zinc Unit TpCum,MeZn
;
_journal_name_full 'Inorganic Chemistry'
_journal_page_first 6571
_journal_page_last 6578
_journal_paper_doi 10.1021/ic960335a
_journal_volume 35
_journal_year 1996
_chemical_compound_source Methanol
_chemical_formula_sum 'C41 H49 B N6 O3 Zn'
_chemical_formula_weight 750.04
_chemical_name_systematic Hydro-tris(3-cumyl-5-methyl-pyrazol-1-yl)-borato-zink-methylcarbonat
_space_group_IT_number 14
_symmetry_cell_setting monoclinic
_symmetry_space_group_name_Hall '-P 2yn'
_symmetry_space_group_name_H-M 'P 1 21/n 1'
_atom_sites_solution_hydrogens geom
_atom_sites_solution_primary direct
_atom_sites_solution_secondary difmap
_audit_creation_method SHELXL
_cell_angle_alpha 90.00
_cell_angle_beta 93.44(4)
_cell_angle_gamma 90.00
_cell_formula_units_Z 4
_cell_length_a 8.794(5)
_cell_length_b 22.329(7)
_cell_length_c 20.001(8)
_cell_measurement_reflns_used None
_cell_measurement_temperature 293(2)
_cell_measurement_theta_max None
_cell_measurement_theta_min None
_cell_volume 3920(3)
_computing_cell_refinement 'NONIUS EXPRESS'
_computing_data_collection 'NONIUS EXPRESS'
_computing_data_reduction 'CADFOR, CADSEX (E. Keller, 1976, 1981)'
_computing_structure_refinement 'SHELXL-93 (Sheldrick, 1993)'
_computing_structure_solution 'SHELXS-86 (Sheldrick, 1990)'
_diffrn_ambient_temperature 293(2)
_diffrn_measurement_device Nonius-Turbo-CAD4
_diffrn_measurement_method Omega-2Theta
_diffrn_radiation_monochromator graphite
_diffrn_radiation_source 'fine-focus sealed tube'
_diffrn_radiation_type MoK\a
_diffrn_radiation_wavelength 0.71073
_diffrn_reflns_av_R_equivalents 0.0000
_diffrn_reflns_av_sigmaI/netI 0.0470
_diffrn_reflns_limit_h_max 8
_diffrn_reflns_limit_h_min -8
_diffrn_reflns_limit_k_max 21
_diffrn_reflns_limit_k_min 0
_diffrn_reflns_limit_l_max 18
_diffrn_reflns_limit_l_min 0
_diffrn_reflns_number 5037
_diffrn_reflns_theta_max 19.97
_diffrn_reflns_theta_min 6.63
_diffrn_standards_decay_% 90
_diffrn_standards_interval_count 200
_diffrn_standards_interval_time 3600
_diffrn_standards_number 2
_exptl_absorpt_coefficient_mu 0.672
_exptl_absorpt_correction_type 'Stewart and Walker (DIFABS) '
_exptl_crystal_colour colourless
_exptl_crystal_density_diffrn 1.271
_exptl_crystal_density_meas 1.25
_exptl_crystal_density_method floating
_exptl_crystal_description prismatic
_exptl_crystal_F_000 1584
_exptl_crystal_size_max 0.5
_exptl_crystal_size_mid 0.5
_exptl_crystal_size_min 0.3
_refine_diff_density_max 0.354
_refine_diff_density_min -0.273
_refine_diff_density_rms 0.039
_refine_ls_extinction_method none
_refine_ls_goodness_of_fit_all 1.123
_refine_ls_goodness_of_fit_obs 1.123
_refine_ls_hydrogen_treatment constr
_refine_ls_matrix_type full
_refine_ls_number_parameters 472
_refine_ls_number_reflns 2466
_refine_ls_number_restraints 0
_refine_ls_restrained_S_all 1.123
_refine_ls_restrained_S_obs 1.123
_refine_ls_R_factor_all 0.0480
_refine_ls_R_factor_obs 0.0480
_refine_ls_shift/esd_max 0.000
_refine_ls_shift/esd_mean 0.000
_refine_ls_structure_factor_coef Fsqd
_refine_ls_weighting_details 'w=1/[\s^2^(Fo^2^)+(0.0555P)^2^+4.7328P] where P=(Fo^2^+2Fc^2^)/3'
_refine_ls_weighting_scheme calc
_refine_ls_wR_factor_all 0.1189
_refine_ls_wR_factor_obs 0.1188
_reflns_number_observed 2464
_reflns_number_total 4529
_reflns_observed_criterion >2sigma(I)
_cod_data_source_file ic960335a_6.cif
_cod_data_source_block r9b
_cod_depositor_comments
;
The following automatic conversions were performed:

'_geom_bond_publ_flag' value 'Y' changed to 'y' according to the
built-in table from CIF Core dictionary named 'cif_core.dic' version
2.4.1 from 2010-06-29 (59 times).

'_geom_angle_publ_flag' value 'Y'
changed to 'y' according to the built-in table from CIF Core
dictionary named 'cif_core.dic' version 2.4.1 from 2010-06-29 (92
times).

Automatic conversion script
Id: cif_fix_values 1715 2011-07-08 13:25:40Z adriana 

The following automatic conversions were performed:

'_refine_ls_weighting_scheme' value 'calc
w=1/[\s^2^(Fo^2^)+(0.0555P)^2^+4.7328P] where P=(Fo^2^+2Fc^2^)/3' was
changed to 'calc'. New tag '_refine_ls_weighting_details' was
created. The value of the new tag was set to
'w=1/[\s^2^(Fo^2^)+(0.0555P)^2^+4.7328P] where P=(Fo^2^+2Fc^2^)/3'.

Automatic conversion script
Id: cif_fix_values 3143 2015-03-26 13:38:13Z robertas 
;
_cod_original_cell_volume 3920.3(30)
_cod_database_code 4323958

loop_
_symmetry_equiv_pos_as_xyz
'x, y, z'
'-x+1/2, y+1/2, -z+1/2'
'-x, -y, -z'
'x-1/2, -y-1/2, z-1/2'

loop_
_atom_site_aniso_label
_atom_site_aniso_U_11
_atom_site_aniso_U_22
_atom_site_aniso_U_33
_atom_site_aniso_U_23
_atom_site_aniso_U_13
_atom_site_aniso_U_12
Zn 0.0296(5) 0.0345(5) 0.0332(5) 0.0033(3) 0.0016(3) -0.0023(3)
N1 0.031(2) 0.031(3) 0.034(3) 0.000(2) 0.004(2) 0.001(2)
N2 0.031(3) 0.029(3) 0.030(3) 0.005(2) 0.005(2) -0.007(2)
N3 0.031(2) 0.030(3) 0.036(3) 0.002(2) 0.003(2) 0.000(2)
O1 0.024(2) 0.031(3) 0.049(3) -0.001(2) -0.001(2) -0.003(2)
C40 0.053(5) 0.108(11) 0.063(6) 0.007(6) 0.015(4) -0.006(5)
O2 0.090(4) 0.085(5) 0.077(4) 0.014(4) 0.003(3) 0.000(3)
C41 0.192(12) 0.097(12) 0.216(21) 0.073(13) 0.013(11) 0.035(9)
O3 0.071(3) 0.097(5) 0.097(5) 0.027(4) 0.015(3) -0.013(3)
N4 0.031(2) 0.029(3) 0.035(4) 0.001(2) 0.003(2) -0.002(2)
C1 0.037(3) 0.034(4) 0.035(4) 0.001(3) 0.007(3) 0.004(3)
C2 0.038(3) 0.035(4) 0.037(4) -0.006(3) -0.002(3) -0.003(3)
C3 0.033(3) 0.027(3) 0.033(4) -0.002(3) 0.001(3) 0.001(3)
C4 0.049(3) 0.057(5) 0.031(4) 0.003(3) 0.003(3) -0.008(3)
C5 0.037(3) 0.030(4) 0.031(4) -0.008(3) 0.000(3) 0.002(3)
C6 0.036(3) 0.034(4) 0.040(4) 0.000(3) -0.004(2) 0.002(3)
C7 0.042(3) 0.033(4) 0.041(4) 0.006(3) 0.001(3) -0.003(3)
C8 0.033(3) 0.028(4) 0.043(4) -0.007(3) 0.005(3) -0.002(3)
C9 0.040(3) 0.046(4) 0.037(4) -0.004(4) -0.009(3) -0.006(3)
C10 0.047(4) 0.036(4) 0.034(4) 0.001(3) -0.001(3) -0.005(3)
C11 0.037(3) 0.034(4) 0.047(4) -0.010(3) 0.001(3) -0.002(3)
C12 0.051(4) 0.056(5) 0.091(6) 0.014(4) -0.003(3) -0.015(3)
C13 0.040(3) 0.054(5) 0.088(6) -0.024(4) 0.015(3) -0.007(3)
N5 0.027(3) 0.036(3) 0.037(3) -0.007(3) 0.000(2) 0.000(2)
C14 0.029(3) 0.036(4) 0.032(4) -0.011(3) 0.003(2) 0.000(3)
C15 0.030(3) 0.039(4) 0.040(4) -0.003(4) -0.001(3) 0.004(3)
C16 0.033(3) 0.035(4) 0.035(4) -0.008(3) -0.005(3) 0.004(3)
C17 0.038(3) 0.044(4) 0.044(4) -0.002(3) 0.002(3) -0.003(3)
C18 0.036(3) 0.039(4) 0.032(4) -0.005(3) -0.002(3) -0.004(3)
C19 0.037(3) 0.050(5) 0.046(4) 0.005(4) 0.005(3) 0.007(3)
C20 0.046(4) 0.044(4) 0.053(5) 0.011(4) -0.002(3) 0.011(3)
C21 0.041(3) 0.042(4) 0.041(4) 0.001(3) -0.003(3) 0.000(3)
C22 0.041(3) 0.051(5) 0.036(4) 0.001(4) 0.003(3) 0.000(3)
C23 0.039(3) 0.041(4) 0.034(4) 0.004(3) -0.001(3) 0.004(3)
C24 0.053(4) 0.045(4) 0.056(5) 0.015(4) -0.001(3) 0.001(3)
C25 0.119(6) 0.071(6) 0.049(6) 0.022(4) 0.002(4) -0.003(5)
C26 0.074(5) 0.131(10) 0.130(10) 0.094(9) -0.002(5) -0.023(5)
N6 0.035(3) 0.035(4) 0.028(3) 0.001(2) 0.004(2) -0.002(2)
C27 0.040(3) 0.034(5) 0.028(4) 0.000(3) 0.002(3) -0.001(3)
C28 0.047(3) 0.033(4) 0.035(4) -0.003(3) -0.001(3) 0.006(3)
C29 0.037(3) 0.029(4) 0.029(3) 0.000(3) -0.002(3) 0.003(3)
C30 0.058(4) 0.038(4) 0.045(4) 0.002(3) 0.005(3) -0.001(3)
C31 0.038(3) 0.040(4) 0.031(4) -0.006(3) 0.003(3) 0.005(3)
C32 0.040(3) 0.048(4) 0.035(4) 0.002(3) 0.001(3) 0.013(3)
C33 0.047(3) 0.044(4) 0.036(4) 0.009(3) 0.001(3) 0.009(3)
C34 0.038(3) 0.029(4) 0.032(4) -0.007(3) 0.002(3) 0.003(3)
C35 0.045(4) 0.034(4) 0.050(4) 0.003(4) 0.006(3) 0.011(3)
C36 0.046(4) 0.035(4) 0.040(4) 0.007(3) 0.008(3) 0.010(3)
C37 0.039(3) 0.031(4) 0.039(4) 0.001(3) 0.004(3) 0.002(2)
C38 0.050(4) 0.054(5) 0.043(4) -0.004(4) 0.009(3) -0.002(3)
C39 0.046(4) 0.072(5) 0.050(5) -0.007(4) 0.007(3) -0.008(3)
B 0.033(3) 0.038(4) 0.030(4) -0.005(4) 0.003(3) -0.002(3)

loop_
_atom_site_label
_atom_site_type_symbol
_atom_site_fract_x
_atom_site_fract_y
_atom_site_fract_z
_atom_site_U_iso_or_equiv
_atom_site_thermal_displace_type
_atom_site_occupancy
_atom_site_calc_flag
_atom_site_refinement_flags
_atom_site_disorder_group
Zn Zn 0.00470(6) 0.24021(3) 0.08164(3) 0.0325(4) Uani 1 d . .
N1 N 0.0054(4) 0.2379(2) 0.1841(2) 0.0321(12) Uani 1 d . .
N2 N -0.2214(4) 0.2483(2) 0.0623(2) 0.0300(12) Uani 1 d . .
N3 N -0.0033(4) 0.1472(2) 0.0759(2) 0.0324(12) Uani 1 d . .
O1 O 0.1472(3) 0.2813(2) 0.0286(2) 0.0346(10) Uani 1 d . .
C40 C 0.1386(9) 0.3377(6) 0.0235(5) 0.074(3) Uani 1 d . .
O2 O 0.0321(6) 0.3658(3) 0.0535(3) 0.084(2) Uani 1 d . .
C41 C 0.0075(17) 0.4324(8) 0.0491(12) 0.168(7) Uani 1 d . .
H41A H -0.0229(17) 0.4526(8) 0.0884(12) 0.252 Uiso 1 d R .
H41B H -0.0688(17) 0.4378(8) 0.0134(12) 0.252 Uiso 1 d R .
H41C H 0.1022(17) 0.4487(8) 0.0361(12) 0.252 Uiso 1 d R .
O3 O 0.2248(6) 0.3686(3) -0.0118(4) 0.088(2) Uani 1 d . .
N4 N -0.1081(4) 0.2015(2) 0.2056(2) 0.0313(12) Uani 1 d . .
C1 C -0.0932(6) 0.1951(3) 0.2731(3) 0.035(2) Uani 1 d . .
C2 C 0.0332(6) 0.2275(3) 0.2957(3) 0.0367(15) Uani 1 d . .
H2 H 0.0702(6) 0.2316(3) 0.3400(3) 0.044 Uiso 1 d R .
C3 C 0.0919(6) 0.2535(3) 0.2396(3) 0.0308(14) Uani 1 d . .
C4 C -0.1993(6) 0.1598(3) 0.3128(3) 0.046(2) Uani 1 d . .
H4A H -0.1719(6) 0.1634(3) 0.3598(3) 0.068 Uiso 1 d R .
H4B H -0.1956(6) 0.1185(3) 0.3000(3) 0.068 Uiso 1 d R .
H4C H -0.3004(6) 0.1749(3) 0.3037(3) 0.068 Uiso 1 d R .
C5 C 0.2255(6) 0.2932(3) 0.2356(3) 0.0329(15) Uani 1 d . .
C6 C 0.2362(6) 0.3363(3) 0.1871(3) 0.037(2) Uani 1 d . .
H6 H 0.1553(6) 0.3432(3) 0.1562(3) 0.044 Uiso 1 d R .
C7 C 0.3671(6) 0.3707(3) 0.1823(3) 0.039(2) Uani 1 d . .
H7 H 0.3722(6) 0.3991(3) 0.1486(3) 0.046 Uiso 1 d R .
C8 C 0.4904(6) 0.3628(3) 0.2286(3) 0.035(2) Uani 1 d . .
C9 C 0.4768(6) 0.3208(3) 0.2786(3) 0.041(2) Uani 1 d . .
H9 H 0.5539(6) 0.3164(3) 0.3119(3) 0.050 Uiso 1 d R .
C10 C 0.3487(6) 0.2857(3) 0.2836(3) 0.039(2) Uani 1 d . .
H10 H 0.3447(6) 0.2561(3) 0.3161(3) 0.047 Uiso 1 d R .
C11 C 0.6393(6) 0.3977(3) 0.2237(3) 0.039(2) Uani 1 d . .
H11 H 0.6758(6) 0.4054(3) 0.2700(3) 0.047 Uiso 1 d R .
C12 C 0.6247(7) 0.4537(4) 0.1836(5) 0.066(2) Uani 1 d . .
H12A H 0.7071(7) 0.4791(4) 0.1994(5) 0.100 Uiso 1 d R .
H12B H 0.5299(7) 0.4718(4) 0.1934(5) 0.100 Uiso 1 d R .
H12C H 0.6282(7) 0.4482(4) 0.1362(5) 0.100 Uiso 1 d R .
C13 C 0.7604(6) 0.3561(4) 0.1981(4) 0.060(2) Uani 1 d . .
H13A H 0.8539(6) 0.3776(4) 0.1951(4) 0.090 Uiso 1 d R .
H13B H 0.7235(6) 0.3438(4) 0.1541(4) 0.090 Uiso 1 d R .
H13C H 0.7776(6) 0.3215(4) 0.2258(4) 0.090 Uiso 1 d R .
N5 N -0.2992(4) 0.2126(2) 0.1059(3) 0.0336(13) Uani 1 d . .
C14 C -0.4504(6) 0.2242(3) 0.0959(3) 0.033(2) Uani 1 d . .
C15 C -0.4710(6) 0.2663(3) 0.0481(3) 0.036(2) Uani 1 d . .
H15 H -0.5629(6) 0.2819(3) 0.0308(3) 0.044 Uiso 1 d R .
C16 C -0.3273(6) 0.2810(3) 0.0262(3) 0.034(2) Uani 1 d . .
C17 C -0.5653(6) 0.1924(3) 0.1359(3) 0.042(2) Uani 1 d . .
H17A H -0.5540(6) 0.2060(3) 0.1814(3) 0.063 Uiso 1 d R .
H17B H -0.5503(6) 0.1499(3) 0.1346(3) 0.063 Uiso 1 d R .
H17C H -0.6655(6) 0.2020(3) 0.1176(3) 0.063 Uiso 1 d R .
C18 C -0.2907(6) 0.3230(3) -0.0271(3) 0.035(2) Uani 1 d . .
C19 C -0.3858(6) 0.3713(3) -0.0429(3) 0.044(2) Uani 1 d . .
H19 H -0.4734(6) 0.3763(3) -0.0198(3) 0.053 Uiso 1 d R .
C20 C -0.3568(6) 0.4103(3) -0.0939(4) 0.048(2) Uani 1 d . .
H20 H -0.4240(6) 0.4411(3) -0.1056(4) 0.057 Uiso 1 d R .
C21 C -0.2310(6) 0.4040(3) -0.1316(3) 0.042(2) Uani 1 d . .
C22 C -0.1362(6) 0.3558(3) -0.1163(3) 0.043(2) Uani 1 d . .
H22 H -0.0480(6) 0.3511(3) -0.1390(3) 0.051 Uiso 1 d R .
C23 C -0.1648(6) 0.3155(3) -0.0653(3) 0.038(2) Uani 1 d . .
H23 H -0.0982(6) 0.2842(3) -0.0547(3) 0.046 Uiso 1 d R .
C24 C -0.2056(7) 0.4470(3) -0.1895(4) 0.052(2) Uani 1 d . .
H24 H -0.2477(7) 0.4858(3) -0.1772(4) 0.062 Uiso 1 d R .
C25 C -0.2913(10) 0.4247(5) -0.2538(5) 0.080(2) Uani 1 d . .
H25A H -0.2475(10) 0.3883(5) -0.2694(5) 0.120 Uiso 1 d R .
H25B H -0.2865(10) 0.4550(5) -0.2876(5) 0.120 Uiso 1 d R .
H25C H -0.3955(10) 0.4177(5) -0.2445(5) 0.120 Uiso 1 d R .
C26 C -0.0421(9) 0.4566(6) -0.2021(6) 0.112(5) Uani 1 d . .
H26A H -0.0303(9) 0.4939(6) -0.2248(6) 0.168 Uiso 1 d R .
H26B H -0.0063(9) 0.4246(6) -0.2290(6) 0.168 Uiso 1 d R .
H26C H 0.0158(9) 0.4574(6) -0.1599(6) 0.168 Uiso 1 d R .
N6 N -0.1186(4) 0.1246(2) 0.1123(2) 0.0324(12) Uani 1 d . .
C27 C -0.1165(6) 0.0641(3) 0.1099(3) 0.034(2) Uani 1 d . .
C28 C 0.0024(6) 0.0472(3) 0.0723(3) 0.039(2) Uani 1 d . .
H28 H 0.0322(6) 0.0081(3) 0.0640(3) 0.046 Uiso 1 d R .
C29 C 0.0698(6) 0.1003(3) 0.0521(3) 0.0320(15) Uani 1 d . .
C30 C -0.2303(6) 0.0251(3) 0.1423(4) 0.047(2) Uani 1 d . .
H30A H -0.2125(6) 0.0272(3) 0.1900(4) 0.070 Uiso 1 d R .
H30B H -0.2210(6) -0.0156(3) 0.1279(4) 0.070 Uiso 1 d R .
H30C H -0.3308(6) 0.0394(3) 0.1300(4) 0.070 Uiso 1 d R .
C31 C 0.2015(6) 0.1074(3) 0.0105(3) 0.036(2) Uani 1 d . .
C32 C 0.2053(6) 0.1504(3) -0.0393(3) 0.041(2) Uani 1 d . .
H32 H 0.1227(6) 0.1757(3) -0.0479(3) 0.049 Uiso 1 d R .
C33 C 0.3317(6) 0.1569(3) -0.0773(3) 0.042(2) Uani 1 d . .
H33 H 0.3296(6) 0.1861(3) -0.1104(3) 0.051 Uiso 1 d R .
C34 C 0.4590(6) 0.1203(3) -0.0652(3) 0.0329(15) Uani 1 d . .
C35 C 0.4536(6) 0.0777(3) -0.0154(4) 0.043(2) Uani 1 d . .
H35 H 0.5360(6) 0.0523(3) -0.0066(4) 0.052 Uiso 1 d R .
C36 C 0.3263(6) 0.0709(3) 0.0222(3) 0.040(2) Uani 1 d . .
H36 H 0.3256(6) 0.0405(3) 0.0539(3) 0.048 Uiso 1 d R .
C37 C 0.5946(6) 0.1266(3) -0.1077(3) 0.0363(15) Uani 1 d . .
H37 H 0.5865(6) 0.1657(3) -0.1296(3) 0.044 Uiso 1 d R .
C38 C 0.5930(6) 0.0780(3) -0.1612(3) 0.049(2) Uani 1 d . .
H38A H 0.6902(6) 0.0785(3) -0.1805(3) 0.073 Uiso 1 d R .
H38B H 0.5149(6) 0.0872(3) -0.1951(3) 0.073 Uiso 1 d R .
H38C H 0.5749(6) 0.0390(3) -0.1432(3) 0.073 Uiso 1 d R .
C39 C 0.7458(6) 0.1254(4) -0.0641(4) 0.056(2) Uani 1 d . .
H39A H 0.8258(6) 0.1252(4) -0.0947(4) 0.084 Uiso 1 d R .
H39B H 0.7528(6) 0.0902(4) -0.0368(4) 0.084 Uiso 1 d R .
H39C H 0.7553(6) 0.1603(4) -0.0362(4) 0.084 Uiso 1 d R .
B B -0.2160(7) 0.1679(3) 0.1531(4) 0.034(2) Uani 1 d . .
H0 H -0.3032(57) 0.1399(31) 0.1792(32) 0.040 Uiso 1 d . .

loop_
_atom_type_symbol
_atom_type_description
_atom_type_scat_dispersion_real
_atom_type_scat_dispersion_imag
_atom_type_scat_source
C C 0.0033 0.0016 'International Tables Vol C Tables 4.2.6.8 and 6.1.1.4'
H H 0.0000 0.0000 'International Tables Vol C Tables 4.2.6.8 and 6.1.1.4'
B B 0.0013 0.0007 'International Tables Vol C Tables 4.2.6.8 and 6.1.1.4'
N N 0.0061 0.0033 'International Tables Vol C Tables 4.2.6.8 and 6.1.1.4'
O O 0.0106 0.0060 'International Tables Vol C Tables 4.2.6.8 and 6.1.1.4'
Zn Zn 0.2839 1.4301 'International Tables Vol C Tables 4.2.6.8 and 6.1.1.4'

loop_
_geom_angle_atom_site_label_1
_geom_angle_atom_site_label_2
_geom_angle_atom_site_label_3
_geom_angle
_geom_angle_site_symmetry_1
_geom_angle_site_symmetry_3
_geom_angle_publ_flag
O1 Zn N2 121.4(2) . . y
O1 Zn N1 126.9(2) . . y
N2 Zn N1 97.9(2) . . y
O1 Zn N3 117.8(2) . . y
N2 Zn N3 92.8(2) . . y
N1 Zn N3 91.6(2) . . y
C3 N1 N4 106.2(5) . . y
C3 N1 Zn 141.4(4) . . y
N4 N1 Zn 111.6(3) . . y
C16 N2 N5 107.1(4) . . y
C16 N2 Zn 142.2(4) . . y
N5 N2 Zn 110.2(3) . . y
C29 N3 N6 106.6(5) . . y
C29 N3 Zn 142.1(4) . . y
N6 N3 Zn 111.1(3) . . y
C40 O1 Zn 118.7(5) . . y
O1 C40 O3 123.4(9) . . y
O1 C40 O2 119.0(8) . . y
O3 C40 O2 117.6(11) . . y
C40 O2 C41 123.6(10) . . y
C1 N4 N1 110.2(4) . . y
C1 N4 B 129.5(5) . . y
N1 N4 B 119.7(5) . . y
N4 C1 C2 107.4(5) . . y
N4 C1 C4 124.1(5) . . y
C2 C1 C4 128.5(6) . . y
C1 C2 C3 106.6(5) . . y
N1 C3 C2 109.7(5) . . y
N1 C3 C5 121.3(5) . . y
C2 C3 C5 129.0(5) . . y
C6 C5 C10 118.7(5) . . y
C6 C5 C3 123.2(5) . . y
C10 C5 C3 118.2(6) . . y
C5 C6 C7 121.8(5) . . y
C6 C7 C8 119.9(6) . . y
C9 C8 C7 118.0(5) . . y
C9 C8 C11 120.2(5) . . y
C7 C8 C11 121.8(6) . . y
C10 C9 C8 123.0(5) . . y
C9 C10 C5 118.6(6) . . y
C12 C11 C13 111.7(6) . . y
C12 C11 C8 114.6(5) . . y
C13 C11 C8 109.2(5) . . y
C14 N5 N2 108.2(5) . . y
C14 N5 B 130.0(5) . . y
N2 N5 B 121.7(4) . . y
C15 C14 N5 109.0(5) . . y
C15 C14 C17 129.9(5) . . y
N5 C14 C17 121.0(5) . . y
C14 C15 C16 107.4(5) . . y
N2 C16 C15 108.1(6) . . y
N2 C16 C18 123.8(5) . . y
C15 C16 C18 128.0(5) . . y
C19 C18 C23 117.1(6) . . y
C19 C18 C16 120.4(5) . . y
C23 C18 C16 122.4(6) . . y
C20 C19 C18 121.6(6) . . y
C19 C20 C21 122.0(6) . . y
C22 C21 C20 116.7(6) . . y
C22 C21 C24 122.8(6) . . y
C20 C21 C24 120.4(6) . . y
C21 C22 C23 122.1(5) . . y
C18 C23 C22 120.5(6) . . y
C26 C24 C21 113.8(5) . . y
C26 C24 C25 109.6(8) . . y
C21 C24 C25 110.1(6) . . y
C27 N6 N3 109.6(4) . . y
C27 N6 B 130.4(5) . . y
N3 N6 B 119.7(5) . . y
N6 C27 C28 107.8(5) . . y
N6 C27 C30 123.6(5) . . y
C28 C27 C30 128.6(6) . . y
C27 C28 C29 106.0(6) . . y
N3 C29 C28 110.0(5) . . y
N3 C29 C31 121.9(5) . . y
C28 C29 C31 128.1(6) . . y
C36 C31 C32 118.6(5) . . y
C36 C31 C29 119.0(6) . . y
C32 C31 C29 122.3(5) . . y
C31 C32 C33 121.4(5) . . y
C32 C33 C34 120.2(6) . . y
C35 C34 C33 117.9(5) . . y
C35 C34 C37 122.1(5) . . y
C33 C34 C37 120.0(6) . . y
C34 C35 C36 121.9(5) . . y
C31 C36 C35 120.1(6) . . y
C34 C37 C38 110.8(5) . . y
C34 C37 C39 111.2(6) . . y
C38 C37 C39 110.8(5) . . y
N5 B N6 109.8(5) . . y
N5 B N4 110.5(5) . . y
N6 B N4 108.7(4) . . y

loop_
_geom_bond_atom_site_label_1
_geom_bond_atom_site_label_2
_geom_bond_distance
_geom_bond_site_symmetry_2
_geom_bond_publ_flag
Zn O1 1.924(4) . y
Zn N2 2.011(4) . y
Zn N1 2.050(5) . y
Zn N3 2.080(5) . y
N1 C3 1.354(8) . y
N1 N4 1.376(7) . y
N2 C16 1.357(8) . y
N2 N5 1.391(8) . y
N3 C29 1.333(8) . y
N3 N6 1.379(7) . y
O1 C40 1.265(13) . y
C40 O3 1.269(12) . y
C40 O2 1.303(12) . y
O2 C41 1.50(2) . y
N4 C1 1.357(8) . y
N4 B 1.564(9) . y
C1 C2 1.380(8) . y
C1 C4 1.487(9) . y
C2 C3 1.390(9) . y
C3 C5 1.477(9) . y
C5 C6 1.375(9) . y
C5 C10 1.413(9) . y
C6 C7 1.391(9) . y
C7 C8 1.394(9) . y
C8 C9 1.381(9) . y
C8 C11 1.532(8) . y
C9 C10 1.381(9) . y
C11 C12 1.487(11) . y
C11 C13 1.525(10) . y
N5 C14 1.357(6) . y
N5 B 1.530(10) . y
C14 C15 1.347(10) . y
C14 C17 1.504(10) . y
C15 C16 1.400(8) . y
C16 C18 1.470(10) . y
C18 C19 1.389(10) . y
C18 C23 1.392(9) . y
C19 C20 1.377(10) . y
C20 C21 1.383(9) . y
C21 C22 1.383(10) . y
C21 C24 1.531(10) . y
C22 C23 1.395(10) . y
C24 C26 1.490(10) . y
C24 C25 1.535(13) . y
N6 C27 1.352(8) . y
N6 B 1.555(9) . y
C27 C28 1.377(9) . y
C27 C30 1.503(10) . y
C28 C29 1.396(9) . y
C29 C31 1.474(9) . y
C31 C36 1.377(9) . y
C31 C32 1.385(9) . y
C32 C33 1.391(9) . y
C33 C34 1.395(9) . y
C34 C35 1.380(10) . y
C34 C37 1.512(9) . y
C35 C36 1.395(9) . y
C37 C38 1.523(10) . y
C37 C39 1.546(9) . y
